data_4072830
loop_
_publ_author_name
'Serra, Daniel'
'Abboud, Khalil A.'
'Hilliard, Casie R.'
'McElwee-White, Lisa'

_publ_section_title
;
 Electronic Interactions in Iron- and Ruthenium-Containing
 Heterobimetallic Complexes:&#x00A0; Structural and Spectroscopic
 Investigations
;
_journal_issue 13
_journal_name_full Organometallics
_journal_page_first 3085
_journal_paper_doi 10.1021/om0610750
_journal_volume 26
_journal_year 2007
_chemical_formula_sum 'C33 H31 Cl2 I3 O P2 Pt Ru'
_chemical_formula_weight 1253.28
_chemical_name_systematic
; 
 ? 
;
_space_group_IT_number 19
_symmetry_cell_setting orthorhombic
_symmetry_space_group_name_Hall 'P 2ac 2ab'
_symmetry_space_group_name_H-M 'P 21 21 21'
_atom_sites_solution_hydrogens geom
_atom_sites_solution_primary direct
_atom_sites_solution_secondary difmap
_audit_creation_method SHELXL-97
_cell_angle_alpha 90.00
_cell_angle_beta 90.00
_cell_angle_gamma 90.00
_cell_formula_units_Z 4
_cell_length_a 11.8206(8)
_cell_length_b 12.9648(9)
_cell_length_c 24.4701(17)
_cell_measurement_reflns_used 388
_cell_measurement_temperature 173(2)
_cell_measurement_theta_max 28.0
_cell_measurement_theta_min 2.0
_cell_volume 3750.1(4)
_computing_cell_refinement 'BrukerSMARTv5.624&SAINT6.36a(Bruker 1998)'
_computing_data_collection 'Bruker SMART v5.624 (Bruker 1998)'
_computing_data_reduction 'Bruker SHELXTL v6.12 (Bruker 2000)'
_computing_molecular_graphics 'Bruker SHELXTL v6.12'
_computing_publication_material 'Bruker SHELXTL v6.12'
_computing_structure_refinement 'Bruker SHELXTL v6.12'
_computing_structure_solution 'Bruker SHELXTL v6.12'
_diffrn_ambient_temperature 173(2)
_diffrn_measured_fraction_theta_full 0.994
_diffrn_measured_fraction_theta_max 0.994
_diffrn_measurement_device_type 'SMART CCD area detector'
_diffrn_measurement_method '\w scans'
_diffrn_radiation_monochromator graphite
_diffrn_radiation_source 'fine-focus sealed tube'
_diffrn_radiation_type MoK\a
_diffrn_radiation_wavelength 0.71073
_diffrn_reflns_av_R_equivalents 0.0462
_diffrn_reflns_av_sigmaI/netI 0.0354
_diffrn_reflns_limit_h_max 15
_diffrn_reflns_limit_h_min -13
_diffrn_reflns_limit_k_max 16
_diffrn_reflns_limit_k_min -14
_diffrn_reflns_limit_l_max 31
_diffrn_reflns_limit_l_min -28
_diffrn_reflns_number 22870
_diffrn_reflns_theta_full 27.50
_diffrn_reflns_theta_max 27.50
_diffrn_reflns_theta_min 1.66
_diffrn_standards_decay_% <1
_diffrn_standards_number 0
_exptl_absorpt_coefficient_mu 6.852
_exptl_absorpt_correction_T_max 0.5224
_exptl_absorpt_correction_T_min 0.2130
_exptl_absorpt_correction_type integration
_exptl_absorpt_process_details 'based on measured indexed crystal faces, Bruker SHELXTL  v6.12 (Bruker 1998)'
_exptl_crystal_colour colorless
_exptl_crystal_density_diffrn 2.220
_exptl_crystal_density_meas 0
_exptl_crystal_density_method 'not measured'
_exptl_crystal_description needles
_exptl_crystal_F_000 2328
_exptl_crystal_size_max 0.28
_exptl_crystal_size_mid 0.21
_exptl_crystal_size_min 0.10
_refine_diff_density_max 1.134
_refine_diff_density_min -1.043
_refine_diff_density_rms 0.136
_refine_ls_abs_structure_details 'Flack H D (1983), Acta Cryst. A39, 876-881'
_refine_ls_abs_structure_Flack 0.526(3)
_refine_ls_extinction_method none
_refine_ls_goodness_of_fit_ref 1.054
_refine_ls_hydrogen_treatment constr
_refine_ls_matrix_type full
_refine_ls_number_parameters 399
_refine_ls_number_reflns 8433
_refine_ls_number_restraints 0
_refine_ls_restrained_S_all 1.054
_refine_ls_R_factor_all 0.0264
_refine_ls_R_factor_gt 0.0246
_refine_ls_shift/su_max 0.004
_refine_ls_shift/su_mean 0.000
_refine_ls_structure_factor_coef Fsqd
_refine_ls_weighting_details 'calc w=1/[\s^2^(Fo^2^)+(0.0342P)^2^] where P=(Fo^2^+2Fc^2^)/3'
_refine_ls_weighting_scheme calc
_refine_ls_wR_factor_gt 0.0582
_refine_ls_wR_factor_ref 0.0587
_reflns_number_gt 7999
_reflns_number_total 8433
_reflns_threshold_expression I>2\s(I)
_cod_data_source_file om0610750-file001.cif
_cod_data_source_block RuPt
_cod_depositor_comments
;
The following automatic conversions were performed:

'_symmetry_cell_setting' value 'Orthorhombic' changed to
'orthorhombic' according to
/home/saulius/struct/CIF-dictionaries/cif_core.dic dictionary named
'cif_core.dic' version 2.4.1 from 2010-06-29.

Automatic conversion script
Id: cif_fix_values 1715 2011-07-08 13:25:40Z adriana 
;
_cod_database_code 4072830

loop_
_symmetry_equiv_pos_as_xyz
'x, y, z'
'-x+1/2, -y, z+1/2'
'-x, y+1/2, -z+1/2'
'x+1/2, -y+1/2, -z'

loop_
_atom_site_label
_atom_site_type_symbol
_atom_site_fract_x
_atom_site_fract_y
_atom_site_fract_z
_atom_site_U_iso_or_equiv
_atom_site_adp_type
_atom_site_occupancy
_atom_site_symmetry_multiplicity
_atom_site_calc_flag
_atom_site_refinement_flags
_atom_site_disorder_assembly
_atom_site_disorder_group
Ru1 Ru 0.67082(4) 0.07760(3) 0.067911(16) 0.03187(9) Uani 1 1 d . . .
Pt1 Pt 0.561598(13) 0.305543(13) 0.181593(7) 0.02436(5) Uani 1 1 d . . .
P1 P 0.79168(9) 0.05280(8) 0.14055(5) 0.0219(2) Uani 1 1 d . A .
P2 P 0.72396(9) 0.24674(8) 0.21726(5) 0.0209(2) Uani 1 1 d . A .
I1 I 0.50640(3) 0.13153(3) 0.136536(16) 0.03841(8) Uani 1 1 d . A .
I2 I 0.3696(3) 0.3836(3) 0.1446(2) 0.0410(5) Uani 0.62(5) 1 d P A 1
I2' I 0.3753(8) 0.3793(6) 0.1342(12) 0.0523(18) Uani 0.38(5) 1 d P A 2
I3 I 0.59265(3) 0.48014(2) 0.231551(16) 0.03868(8) Uani 1 1 d . A .
Cl1 Cl 0.48179(17) 0.1664(2) 0.50093(8) 0.0822(7) Uani 1 1 d . . .
Cl2 Cl 0.2183(2) 0.1000(3) 0.46590(10) 0.1245(13) Uani 1 1 d . B .
O1 O 0.7413(5) 0.2967(3) 0.04617(18) 0.0682(15) Uani 1 1 d . . .
C1 C 0.7161(6) 0.2138(5) 0.0571(2) 0.0486(15) Uani 1 1 d . . .
C2 C 0.5659(15) -0.0531(11) 0.0351(4) 0.130(6) Uani 1 1 d . . .
H2A H 0.5001 -0.0871 0.0534 0.156 Uiso 1 1 calc R . .
C3 C 0.5622(9) 0.0262(9) -0.0013(4) 0.089(3) Uani 1 1 d . . .
H3A H 0.4929 0.0615 -0.0153 0.106 Uiso 1 1 calc R . .
C4 C 0.6694(15) 0.0411(9) -0.0185(3) 0.124(6) Uani 1 1 d . . .
H4A H 0.6941 0.0873 -0.0490 0.149 Uiso 1 1 calc R . .
C5 C 0.7354(9) -0.0302(14) 0.0085(7) 0.147(8) Uani 1 1 d . . .
H5A H 0.8172 -0.0437 0.0011 0.177 Uiso 1 1 calc R . .
C6 C 0.675(2) -0.0816(8) 0.0381(6) 0.173(11) Uani 1 1 d . . .
H6A H 0.7032 -0.1413 0.0602 0.208 Uiso 1 1 calc R . .
C7 C 0.7970(4) -0.0840(3) 0.15901(19) 0.0267(9) Uani 1 1 d . . .
C8 C 0.8862(4) -0.1469(4) 0.1426(2) 0.0320(10) Uani 1 1 d . . .
H8A H 0.9486 -0.1176 0.1237 0.038 Uiso 1 1 calc R . .
C9 C 0.8851(5) -0.2524(4) 0.1536(3) 0.0432(14) Uani 1 1 d . . .
H9A H 0.9459 -0.2947 0.1419 0.052 Uiso 1 1 calc R . .
C10 C 0.7956(5) -0.2947(4) 0.1816(3) 0.0451(13) Uani 1 1 d . . .
H10A H 0.7955 -0.3664 0.1897 0.054 Uiso 1 1 calc R . .
C11 C 0.7063(5) -0.2341(4) 0.1978(2) 0.0410(13) Uani 1 1 d . . .
H11A H 0.6446 -0.2640 0.2169 0.049 Uiso 1 1 calc R . .
C12 C 0.7064(4) -0.1293(4) 0.1863(2) 0.0318(10) Uani 1 1 d . . .
H12A H 0.6438 -0.0880 0.1971 0.038 Uiso 1 1 calc R . .
C13 C 0.9407(4) 0.0869(3) 0.1312(2) 0.0333(10) Uani 1 1 d . . .
C14 C 0.9759(6) 0.1337(4) 0.0839(3) 0.0525(16) Uani 1 1 d . . .
H14A H 0.9232 0.1479 0.0556 0.063 Uiso 1 1 calc R . .
C15 C 1.0895(7) 0.1602(6) 0.0776(4) 0.077(3) Uani 1 1 d . . .
H15A H 1.1137 0.1928 0.0449 0.092 Uiso 1 1 calc R . .
C16 C 1.1664(7) 0.1399(6) 0.1179(5) 0.095(4) Uani 1 1 d . . .
H16A H 1.2434 0.1589 0.1133 0.114 Uiso 1 1 calc R . .
C17 C 1.1317(5) 0.0918(5) 0.1652(4) 0.072(3) Uani 1 1 d . . .
H17A H 1.1853 0.0769 0.1930 0.086 Uiso 1 1 calc R . .
C18 C 1.0194(4) 0.0652(4) 0.1724(3) 0.0457(14) Uani 1 1 d . . .
H18A H 0.9957 0.0323 0.2052 0.055 Uiso 1 1 calc R . .
C19 C 0.7565(4) 0.1083(3) 0.20790(18) 0.0221(8) Uani 1 1 d . . .
H19A H 0.8207 0.0923 0.2325 0.026 Uiso 1 1 calc R A .
H19B H 0.6905 0.0694 0.2219 0.026 Uiso 1 1 calc R . .
C20 C 0.7251(4) 0.2517(3) 0.29163(19) 0.0286(10) Uani 1 1 d . . .
C21 C 0.7819(4) 0.3279(4) 0.3208(2) 0.0359(11) Uani 1 1 d . A .
H21A H 0.8228 0.3794 0.3014 0.043 Uiso 1 1 calc R . .
C22 C 0.7803(6) 0.3305(5) 0.3763(2) 0.0513(16) Uani 1 1 d . . .
H22A H 0.8188 0.3840 0.3952 0.062 Uiso 1 1 calc R A .
C23 C 0.7245(10) 0.2575(6) 0.4045(3) 0.088(3) Uani 1 1 d . A .
H23A H 0.7270 0.2572 0.4433 0.105 Uiso 1 1 calc R . .
C24 C 0.6634(14) 0.1827(7) 0.3770(3) 0.158(7) Uani 1 1 d . . .
H24A H 0.6191 0.1345 0.3969 0.189 Uiso 1 1 calc R A .
C25 C 0.6668(9) 0.1781(6) 0.3211(3) 0.087(3) Uani 1 1 d . A .
H25A H 0.6287 0.1240 0.3025 0.105 Uiso 1 1 calc R . .
C26 C 0.8509(4) 0.3152(3) 0.19610(17) 0.0223(8) Uani 1 1 d . . .
C27 C 0.9556(4) 0.2950(4) 0.22068(19) 0.0287(9) Uani 1 1 d . A .
H27A H 0.9612 0.2438 0.2483 0.034 Uiso 1 1 calc R . .
C28 C 1.0509(4) 0.3491(4) 0.2050(2) 0.0331(10) Uani 1 1 d . . .
H28A H 1.1218 0.3334 0.2213 0.040 Uiso 1 1 calc R A .
C29 C 1.0440(4) 0.4259(4) 0.1660(2) 0.0341(11) Uani 1 1 d . A .
H29A H 1.1096 0.4639 0.1560 0.041 Uiso 1 1 calc R . .
C30 C 0.9404(4) 0.4473(4) 0.1412(2) 0.0338(10) Uani 1 1 d . . .
H30A H 0.9351 0.4996 0.1141 0.041 Uiso 1 1 calc R A .
C31 C 0.8441(4) 0.3912(4) 0.15655(19) 0.0290(10) Uani 1 1 d . A .
H31A H 0.7735 0.4055 0.1396 0.035 Uiso 1 1 calc R . .
C32 C 0.3497(9) 0.0562(9) 0.4354(4) 0.107(4) Uani 1 1 d . . .
H32A H 0.3371 -0.0110 0.4171 0.128 Uiso 0.674(16) 1 calc PR B 3
H32B H 0.3743 0.1064 0.4072 0.128 Uiso 0.674(16) 1 calc PR B 3
H32C H 0.3781 -0.0031 0.4568 0.128 Uiso 0.326(16) 1 calc PR B 4
H32D H 0.3332 0.0309 0.3980 0.128 Uiso 0.326(16) 1 calc PR B 4
C33' C 0.4318(12) 0.0459(10) 0.4732(5) 0.074(4) Uiso 0.674(16) 1 d P B 3
H2CA H 0.4965 0.0090 0.4565 0.089 Uiso 0.674(16) 1 calc PR B 3
H2CB H 0.4028 0.0028 0.5035 0.089 Uiso 0.674(16) 1 calc PR B 3
C33 C 0.433(2) 0.127(2) 0.4320(11) 0.081(9) Uiso 0.326(16) 1 d P B 4
H33A H 0.4047 0.1883 0.4121 0.097 Uiso 0.326(16) 1 calc PR B 4
H33B H 0.4972 0.0980 0.4112 0.097 Uiso 0.326(16) 1 calc PR B 4

loop_
_atom_site_aniso_label
_atom_site_aniso_U_11
_atom_site_aniso_U_22
_atom_site_aniso_U_33
_atom_site_aniso_U_23
_atom_site_aniso_U_13
_atom_site_aniso_U_12
Ru1 0.0412(2) 0.0320(2) 0.02246(18) -0.00370(16) -0.00809(16) -0.00019(17)
Pt1 0.01764(7) 0.02335(8) 0.03208(9) 0.00017(7) 0.00083(7) 0.00059(6)
P1 0.0203(5) 0.0209(5) 0.0245(5) -0.0018(4) -0.0003(4) -0.0005(4)
P2 0.0207(5) 0.0203(5) 0.0218(5) -0.0023(4) -0.0002(4) -0.0020(4)
I1 0.02271(15) 0.03706(17) 0.0555(2) -0.01380(16) -0.00799(14) -0.00161(12)
I2 0.0240(7) 0.0474(15) 0.0515(19) 0.0002(6) -0.0072(7) 0.0097(6)
I2' 0.0324(15) 0.0287(13) 0.096(5) 0.0093(17) -0.0216(19) 0.0027(9)
I3 0.03237(17) 0.02466(14) 0.0590(2) -0.00853(14) 0.00182(15) 0.00360(12)
Cl1 0.0558(10) 0.127(2) 0.0635(11) -0.0227(12) -0.0138(9) 0.0045(11)
Cl2 0.0672(13) 0.227(4) 0.0796(15) -0.0634(19) 0.0167(11) -0.0626(19)
O1 0.127(5) 0.038(2) 0.040(2) 0.010(2) -0.017(3) -0.016(3)
C1 0.080(5) 0.042(3) 0.024(3) 0.007(2) -0.014(3) -0.008(3)
C2 0.203(14) 0.130(10) 0.057(6) -0.055(6) 0.037(7) -0.127(11)
C3 0.084(6) 0.106(7) 0.075(6) -0.056(6) -0.036(5) 0.007(6)
C4 0.220(15) 0.116(9) 0.037(4) -0.039(5) 0.055(7) -0.094(10)
C5 0.051(5) 0.195(17) 0.196(17) -0.162(14) -0.016(7) 0.030(8)
C6 0.37(3) 0.045(5) 0.108(10) -0.031(5) -0.169(16) 0.047(10)
C7 0.029(2) 0.023(2) 0.028(2) 0.0023(18) -0.0037(18) -0.0019(18)
C8 0.032(2) 0.023(2) 0.041(3) -0.004(2) 0.001(2) 0.0010(19)
C9 0.041(3) 0.023(2) 0.065(4) -0.009(2) -0.005(3) 0.010(2)
C10 0.060(4) 0.020(2) 0.055(3) -0.003(3) -0.004(3) -0.001(2)
C11 0.048(3) 0.028(2) 0.047(3) -0.001(2) 0.002(2) -0.011(2)
C12 0.030(2) 0.024(2) 0.041(3) -0.006(2) 0.004(2) -0.0048(18)
C13 0.022(2) 0.025(2) 0.053(3) -0.011(2) 0.008(2) -0.0019(19)
C14 0.048(3) 0.034(3) 0.075(4) 0.001(3) 0.030(3) -0.009(3)
C15 0.056(5) 0.058(4) 0.117(7) -0.004(4) 0.047(5) -0.012(4)
C16 0.034(4) 0.049(4) 0.202(12) -0.046(6) 0.030(6) -0.011(3)
C17 0.025(3) 0.045(3) 0.145(8) -0.036(5) -0.020(4) 0.004(3)
C18 0.026(2) 0.036(3) 0.076(4) -0.012(3) -0.003(3) 0.001(2)
C19 0.025(2) 0.016(2) 0.025(2) -0.0010(16) -0.0016(17) -0.0012(15)
C20 0.036(3) 0.027(2) 0.024(2) -0.0034(18) 0.0021(19) -0.0066(19)
C21 0.043(3) 0.035(3) 0.030(2) 0.000(2) 0.001(2) -0.010(2)
C22 0.070(4) 0.056(4) 0.028(3) -0.011(3) -0.001(3) -0.017(3)
C23 0.178(10) 0.062(4) 0.023(3) -0.002(3) 0.012(4) -0.041(5)
C24 0.35(2) 0.079(6) 0.043(4) -0.026(4) 0.066(8) -0.136(10)
C25 0.165(9) 0.066(4) 0.031(3) -0.012(3) 0.038(5) -0.071(5)
C26 0.024(2) 0.0185(19) 0.024(2) -0.0035(16) -0.0005(15) -0.0029(16)
C27 0.026(2) 0.029(2) 0.031(2) 0.0019(19) -0.0053(18) 0.0008(19)
C28 0.023(2) 0.037(3) 0.039(3) -0.007(2) -0.003(2) -0.001(2)
C29 0.026(2) 0.032(2) 0.044(3) -0.001(2) 0.010(2) -0.0043(19)
C30 0.034(2) 0.033(2) 0.034(2) 0.006(2) 0.009(2) 0.000(2)
C31 0.029(2) 0.032(2) 0.026(2) 0.0012(19) 0.0005(18) 0.0005(19)
C32 0.107(7) 0.127(8) 0.086(6) -0.065(6) 0.054(6) -0.056(6)

loop_
_atom_type_symbol
_atom_type_description
_atom_type_scat_dispersion_real
_atom_type_scat_dispersion_imag
_atom_type_scat_source
C C 0.0033 0.0016 'International Tables Vol C Tables 4.2.6.8 and 6.1.1.4'
H H 0.0000 0.0000 'International Tables Vol C Tables 4.2.6.8 and 6.1.1.4'
O O 0.0106 0.0060 'International Tables Vol C Tables 4.2.6.8 and 6.1.1.4'
P P 0.1023 0.0942 'International Tables Vol C Tables 4.2.6.8 and 6.1.1.4'
Cl Cl 0.1484 0.1585 'International Tables Vol C Tables 4.2.6.8 and 6.1.1.4'
Ru Ru -1.2594 0.8363 'International Tables Vol C Tables 4.2.6.8 and 6.1.1.4'
I I -0.4742 1.8119 'International Tables Vol C Tables 4.2.6.8 and 6.1.1.4'
Pt Pt -1.7033 8.3905 'International Tables Vol C Tables 4.2.6.8 and 6.1.1.4'

loop_
_geom_angle_atom_site_label_1
_geom_angle_atom_site_label_2
_geom_angle_atom_site_label_3
_geom_angle
C1 Ru1 C5 114.6(6)
C1 Ru1 C4 94.0(3)
C5 Ru1 C4 37.2(5)
C1 Ru1 C6 147.0(7)
C5 Ru1 C6 32.4(6)
C4 Ru1 C6 57.9(5)
C1 Ru1 C3 109.9(4)
C5 Ru1 C3 59.8(4)
C4 Ru1 C3 35.7(4)
C6 Ru1 C3 58.6(4)
C1 Ru1 C2 145.2(5)
C5 Ru1 C2 57.7(5)
C4 Ru1 C2 58.8(3)
C6 Ru1 C2 35.4(6)
C3 Ru1 C2 35.4(4)
C1 Ru1 P1 93.68(18)
C5 Ru1 P1 102.1(4)
C4 Ru1 P1 136.7(5)
C6 Ru1 P1 96.3(3)
C3 Ru1 P1 154.5(3)
C2 Ru1 P1 120.8(5)
C1 Ru1 I1 92.9(2)
C5 Ru1 I1 148.6(4)
C4 Ru1 I1 131.8(5)
C6 Ru1 I1 118.4(8)
C3 Ru1 I1 97.9(3)
C2 Ru1 I1 91.2(3)
P1 Ru1 I1 90.15(3)
P2 Pt1 I1 94.88(3)
P2 Pt1 I3 89.55(3)
I1 Pt1 I3 173.163(12)
P2 Pt1 I2 176.34(11)
I1 Pt1 I2 88.38(9)
I3 Pt1 I2 87.06(10)
P2 Pt1 I2' 176.7(5)
I1 Pt1 I2' 85.4(3)
I3 Pt1 I2' 90.5(4)
I2 Pt1 I2' 5.8(6)
C13 P1 C7 103.4(2)
C13 P1 C19 103.5(2)
C7 P1 C19 99.5(2)
C13 P1 Ru1 117.84(18)
C7 P1 Ru1 110.29(15)
C19 P1 Ru1 119.67(14)
C26 P2 C20 105.1(2)
C26 P2 C19 105.5(2)
C20 P2 C19 99.0(2)
C26 P2 Pt1 115.45(15)
C20 P2 Pt1 112.56(17)
C19 P2 Pt1 117.37(14)
Pt1 I1 Ru1 108.233(15)
C33' Cl1 C33 46.9(9)
O1 C1 Ru1 174.6(5)
C6 C2 C3 105.8(11)
C6 C2 Ru1 70.0(6)
C3 C2 Ru1 71.5(5)
C6 C2 H2A 127.0
C3 C2 H2A 127.0
Ru1 C2 H2A 127.0
C4 C3 C2 106.4(12)
C4 C3 Ru1 69.7(5)
C2 C3 Ru1 73.1(5)
C4 C3 H3A 126.6
C2 C3 H3A 126.6
Ru1 C3 H3A 126.6
C3 C4 C5 106.6(10)
C3 C4 Ru1 74.5(4)
C5 C4 Ru1 71.0(6)
C3 C4 H4A 126.4
C5 C4 H4A 126.4
Ru1 C4 H4A 126.4
C6 C5 C4 108.9(12)
C6 C5 Ru1 75.4(8)
C4 C5 Ru1 71.9(5)
C6 C5 H5A 125.3
C4 C5 H5A 125.3
Ru1 C5 H5A 125.3
C5 C6 C2 112.2(11)
C5 C6 Ru1 72.3(7)
C2 C6 Ru1 74.7(7)
C5 C6 H6A 123.8
C2 C6 H6A 123.8
Ru1 C6 H6A 123.8
C12 C7 C8 118.3(4)
C12 C7 P1 120.0(4)
C8 C7 P1 121.5(4)
C7 C8 C9 120.8(5)
C7 C8 H8A 119.6
C9 C8 H8A 119.6
C10 C9 C8 119.7(5)
C10 C9 H9A 120.1
C8 C9 H9A 120.1
C9 C10 C11 120.4(5)
C9 C10 H10A 119.8
C11 C10 H10A 119.8
C10 C11 C12 120.1(5)
C10 C11 H11A 120.0
C12 C11 H11A 120.0
C11 C12 C7 120.7(5)
C11 C12 H12A 119.6
C7 C12 H12A 119.6
C14 C13 C18 119.7(5)
C14 C13 P1 120.3(5)
C18 C13 P1 120.0(4)
C13 C14 C15 119.6(8)
C13 C14 H14A 120.2
C15 C14 H14A 120.2
C16 C15 C14 120.9(8)
C16 C15 H15A 119.5
C14 C15 H15A 119.5
C15 C16 C17 119.7(7)
C15 C16 H16A 120.2
C17 C16 H16A 120.2
C16 C17 C18 120.4(8)
C16 C17 H17A 119.8
C18 C17 H17A 119.8
C17 C18 C13 119.7(7)
C17 C18 H18A 120.2
C13 C18 H18A 120.2
P1 C19 P2 122.4(2)
P1 C19 H19A 106.7
P2 C19 H19A 106.7
P1 C19 H19B 106.7
P2 C19 H19B 106.7
H19A C19 H19B 106.6
C25 C20 C21 117.6(5)
C25 C20 P2 119.6(4)
C21 C20 P2 122.7(4)
C22 C21 C20 121.6(5)
C22 C21 H21A 119.2
C20 C21 H21A 119.2
C23 C22 C21 120.2(6)
C23 C22 H22A 119.9
C21 C22 H22A 119.9
C22 C23 C24 119.9(6)
C22 C23 H23A 120.0
C24 C23 H23A 120.0
C25 C24 C23 120.1(7)
C25 C24 H24A 119.9
C23 C24 H24A 119.9
C24 C25 C20 120.4(6)
C24 C25 H25A 119.8
C20 C25 H25A 119.8
C31 C26 C27 119.0(4)
C31 C26 P2 119.9(3)
C27 C26 P2 121.1(3)
C28 C27 C26 120.5(4)
C28 C27 H27A 119.8
C26 C27 H27A 119.8
C27 C28 C29 120.6(5)
C27 C28 H28A 119.7
C29 C28 H28A 119.7
C28 C29 C30 119.7(4)
C28 C29 H29A 120.2
C30 C29 H29A 120.2
C29 C30 C31 119.6(4)
C29 C30 H30A 120.2
C31 C30 H30A 120.2
C26 C31 C30 120.6(4)
C26 C31 H31A 119.7
C30 C31 H31A 119.7
C33 C32 C33' 65.4(13)
C33 C32 Cl2 115.8(14)
C33' C32 Cl2 111.4(8)
C33 C32 H32A 133.0
C33' C32 H32A 109.4
Cl2 C32 H32A 109.4
C33 C32 H32B 45.3
C33' C32 H32B 109.4
Cl2 C32 H32B 109.4
H32A C32 H32B 108.0
C33 C32 H32C 108.3
C33' C32 H32C 46.7
Cl2 C32 H32C 108.3
H32A C32 H32C 66.9
H32B C32 H32C 141.2
C33 C32 H32D 108.3
C33' C32 H32D 138.0
Cl2 C32 H32D 108.3
H32A C32 H32D 42.5
H32B C32 H32D 68.6
H32C C32 H32D 107.4
C32 C33' Cl1 114.1(10)
C32 C33' H2CA 108.7
Cl1 C33' H2CA 108.7
C32 C33' H2CB 108.7
Cl1 C33' H2CB 108.7
H2CA C33' H2CB 107.6
C32 C33 Cl1 111.1(17)
C32 C33 H33A 109.4
Cl1 C33 H33A 109.4
C32 C33 H33B 109.4
Cl1 C33 H33B 109.4
H33A C33 H33B 108.0

loop_
_geom_bond_atom_site_label_1
_geom_bond_atom_site_label_2
_geom_bond_distance
Ru1 C1 1.864(6)
Ru1 C5 2.156(10)
Ru1 C4 2.168(7)
Ru1 C6 2.190(10)
Ru1 C3 2.227(7)
Ru1 C2 2.248(8)
Ru1 P1 2.3030(12)
Ru1 I1 2.6620(6)
Pt1 P2 2.2420(11)
Pt1 I1 2.5944(4)
Pt1 I3 2.5987(4)
Pt1 I2 2.645(4)
Pt1 I2' 2.666(8)
P1 C13 1.831(5)
P1 C7 1.831(5)
P1 C19 1.846(4)
P2 C26 1.818(4)
P2 C20 1.821(5)
P2 C19 1.850(4)
Cl1 C33' 1.802(13)
Cl1 C33 1.85(3)
Cl2 C32 1.815(10)
O1 C1 1.147(7)
C2 C6 1.35(2)
C2 C3 1.360(16)
C2 H2A 1.0000
C3 C4 1.349(15)
C3 H3A 1.0000
C4 C5 1.379(19)
C4 H4A 1.0000
C5 C6 1.21(2)
C5 H5A 1.0000
C6 H6A 1.0000
C7 C12 1.392(7)
C7 C8 1.392(7)
C8 C9 1.393(7)
C8 H8A 0.9500
C9 C10 1.374(9)
C9 H9A 0.9500
C10 C11 1.374(8)
C10 H10A 0.9500
C11 C12 1.389(7)
C11 H11A 0.9500
C12 H12A 0.9500
C13 C14 1.372(8)
C13 C18 1.400(8)
C14 C15 1.394(9)
C14 H14A 0.9500
C15 C16 1.366(14)
C15 H15A 0.9500
C16 C17 1.377(14)
C16 H16A 0.9500
C17 C18 1.383(9)
C17 H17A 0.9500
C18 H18A 0.9500
C19 H19A 0.9900
C19 H19B 0.9900
C20 C25 1.380(7)
C20 C21 1.392(7)
C21 C22 1.358(8)
C21 H21A 0.9500
C22 C23 1.345(10)
C22 H22A 0.9500
C23 C24 1.383(11)
C23 H23A 0.9500
C24 C25 1.369(10)
C24 H24A 0.9500
C25 H25A 0.9500
C26 C31 1.384(6)
C26 C27 1.401(6)
C27 C28 1.380(7)
C27 H27A 0.9500
C28 C29 1.383(7)
C28 H28A 0.9500
C29 C30 1.394(7)
C29 H29A 0.9500
C30 C31 1.402(7)
C30 H30A 0.9500
C31 H31A 0.9500
C32 C33 1.35(3)
C32 C33' 1.348(16)
C32 H32A 0.9900
C32 H32B 0.9900
C32 H32C 0.9900
C32 H32D 0.9900
C33' H2CA 0.9900
C33' H2CB 0.9900
C33 H33A 0.9900
C33 H33B 0.9900
